data_7208472
loop_
_publ_author_name
'Zhang, Yun-Xue'
'Yang, Jin'
'Kan, Wei-Qiu'
'Ma, Jian-Fang'

_publ_section_title
;
 A series of coordination polymers based on flexible
 5-carboxy-1-(4&#x2032;-carboxybenzyl)-2-oxidopyridinium and structurally
 related N-donor ligands: syntheses, structures and photoluminescent
 properties
;
_journal_issue 18
_journal_name_full CrystEngComm
_journal_page_first 6004
_journal_paper_doi 10.1039/c2ce25439e
_journal_volume 14
_journal_year 2012
_chemical_formula_moiety 'C96 H116 N20 O32 Zn4'
_chemical_formula_sum 'C96 H116 N20 O32 Zn4'
_chemical_formula_weight 2323.57
_chemical_name_systematic
;
?
;
_space_group_IT_number 15
_symmetry_cell_setting monoclinic
_symmetry_space_group_name_Hall '-C 2yc'
_symmetry_space_group_name_H-M 'C 1 2/c 1'
_atom_sites_solution_hydrogens geom
_atom_sites_solution_primary direct
_atom_sites_solution_secondary difmap
_audit_creation_method SHELXL-97
_cell_angle_alpha 90
_cell_angle_beta 99.120(3)
_cell_angle_gamma 90
_cell_formula_units_Z 2
_cell_length_a 20.4862(5)
_cell_length_b 16.2663(5)
_cell_length_c 16.9774(5)
_cell_measurement_reflns_used 3581
_cell_measurement_temperature 293(2)
_cell_measurement_theta_max 29.1291
_cell_measurement_theta_min 2.7781
_cell_volume 5585.9(3)
_computing_cell_refinement CrysAlis
_computing_data_collection 'CrysAlis (Oxford Diffraction, 2006)'
_computing_data_reduction CrysAlis
_computing_structure_refinement 'SHELXL-97 (Sheldrick, 2008)'
_computing_structure_solution 'SHELXL-97 (Sheldrick, 2008)'
_diffrn_ambient_temperature 293(2)
_diffrn_detector_area_resol_mean 10.0
_diffrn_measured_fraction_theta_full 0.997
_diffrn_measured_fraction_theta_max 0.997
_diffrn_measurement_device_type 'Oxford Diffraction Gemini R Ultra'
_diffrn_measurement_method '\w scan'
_diffrn_radiation_monochromator graphite
_diffrn_radiation_source 'fine-focus sealed tube'
_diffrn_radiation_type MoK\a
_diffrn_radiation_wavelength 0.71073
_diffrn_reflns_av_R_equivalents 0.0279
_diffrn_reflns_av_sigmaI/netI 0.0426
_diffrn_reflns_limit_h_max 24
_diffrn_reflns_limit_h_min -19
_diffrn_reflns_limit_k_max 15
_diffrn_reflns_limit_k_min -19
_diffrn_reflns_limit_l_max 17
_diffrn_reflns_limit_l_min -20
_diffrn_reflns_number 10512
_diffrn_reflns_theta_full 25.02
_diffrn_reflns_theta_max 25.02
_diffrn_reflns_theta_min 2.78
_exptl_absorpt_coefficient_mu 0.933
_exptl_absorpt_correction_T_max 0.835
_exptl_absorpt_correction_T_min 0.766
_exptl_absorpt_correction_type multi-scan
_exptl_absorpt_process_details
;
CrysAlis (Oxford Diffraction, 2006)
;
_exptl_crystal_colour colorless
_exptl_crystal_density_diffrn 1.381
_exptl_crystal_density_method 'not measured'
_exptl_crystal_description block
_exptl_crystal_F_000 2416
_exptl_crystal_size_max 0.22
_exptl_crystal_size_mid 0.20
_exptl_crystal_size_min 0.18
_refine_diff_density_max 0.731
_refine_diff_density_min -0.591
_refine_diff_density_rms 0.069
_refine_ls_extinction_method none
_refine_ls_goodness_of_fit_ref 1.057
_refine_ls_hydrogen_treatment constr
_refine_ls_matrix_type full
_refine_ls_number_parameters 388
_refine_ls_number_reflns 4918
_refine_ls_number_restraints 50
_refine_ls_restrained_S_all 1.076
_refine_ls_R_factor_all 0.0772
_refine_ls_R_factor_gt 0.0553
_refine_ls_shift/su_max 0.001
_refine_ls_shift/su_mean 0.000
_refine_ls_structure_factor_coef Fsqd
_refine_ls_weighting_details 'calc w=1/[\s^2^(Fo^2^)+(0.0837P)^2^+9.7930P] where P=(Fo^2^+2Fc^2^)/3'
_refine_ls_weighting_scheme calc
_refine_ls_wR_factor_gt 0.1505
_refine_ls_wR_factor_ref 0.1645
_reflns_number_gt 3663
_reflns_number_total 4918
_reflns_threshold_expression >2\s(I)
_cod_data_source_file c2ce25439e.txt
_cod_data_source_block Compound-1
_cod_depositor_comments
;
The following automatic conversions were performed:

'_symmetry_cell_setting' value 'Monoclinic' changed to 'monoclinic'
according to /home/saulius/struct/CIF-dictionaries/cif_core.dic
dictionary named 'cif_core.dic' version 2.4.1 from 2010-06-29.

Automatic conversion script
Id: cif_fix_values 1891 2012-01-12 08:04:46Z andrius 
;
_cod_original_sg_symbol_Hall '-c 2yc'
_cod_original_sg_symbol_H-M 'C 2/c'
_cod_database_code 7208472

loop_
_symmetry_equiv_pos_as_xyz
'x, y, z'
'-x, y, -z+1/2'
'x+1/2, y+1/2, z'
'-x+1/2, y+1/2, -z+1/2'
'-x, -y, -z'
'x, -y, z-1/2'
'-x+1/2, -y+1/2, -z'
'x+1/2, -y+1/2, z-1/2'

loop_
_atom_site_label
_atom_site_type_symbol
_atom_site_fract_x
_atom_site_fract_y
_atom_site_fract_z
_atom_site_U_iso_or_equiv
_atom_site_adp_type
_atom_site_occupancy
_atom_site_symmetry_multiplicity
_atom_site_calc_flag
_atom_site_refinement_flags
Zn1 Zn 0.35418(2) 0.83067(3) 0.46295(3) 0.0439(2) Uani 1 1 d .
C1 C 0.8175(2) 0.4125(3) 0.5901(3) 0.0555(11) Uani 1 1 d U
C2 C 0.7741(2) 0.4453(3) 0.6449(2) 0.0445(10) Uani 1 1 d .
C3 C 0.7994(2) 0.4906(3) 0.7139(3) 0.0579(12) Uani 1 1 d .
H3 H 0.8446 0.5007 0.7255 0.069 Uiso 1 1 calc R
C4 C 0.7593(2) 0.5195(3) 0.7632(3) 0.0604(13) Uani 1 1 d .
H4 H 0.7775 0.5491 0.8082 0.072 Uiso 1 1 calc R
C5 C 0.6903(2) 0.5058(3) 0.7481(3) 0.0545(11) Uani 1 1 d .
C6 C 0.7081(2) 0.4317(3) 0.6309(2) 0.0442(10) Uani 1 1 d .
H6 H 0.6902 0.4017 0.5859 0.053 Uiso 1 1 calc R
C7 C 0.5958(2) 0.4447(3) 0.6624(3) 0.0497(11) Uani 1 1 d .
H7A H 0.5795 0.4329 0.7118 0.060 Uiso 1 1 calc R
H7B H 0.5881 0.3964 0.6286 0.060 Uiso 1 1 calc R
C8 C 0.55715(19) 0.5162(3) 0.6212(2) 0.0416(9) Uani 1 1 d .
C9 C 0.5799(2) 0.5612(3) 0.5632(3) 0.0619(13) Uani 1 1 d .
H9 H 0.6216 0.5502 0.5506 0.074 Uiso 1 1 calc R
C10 C 0.5421(2) 0.6223(3) 0.5234(3) 0.0595(13) Uani 1 1 d .
H10 H 0.5583 0.6514 0.4834 0.071 Uiso 1 1 calc R
C11 C 0.4809(2) 0.6417(3) 0.5413(2) 0.0427(9) Uani 1 1 d .
C12 C 0.4576(2) 0.5973(3) 0.5997(3) 0.0566(12) Uani 1 1 d .
H12 H 0.4165 0.6096 0.6132 0.068 Uiso 1 1 calc R
C13 C 0.4950(2) 0.5343(3) 0.6387(3) 0.0567(12) Uani 1 1 d .
H13 H 0.4781 0.5037 0.6772 0.068 Uiso 1 1 calc R
C14 C 0.4406(2) 0.7094(3) 0.4981(3) 0.0471(10) Uani 1 1 d .
C15 C 0.3111(3) 0.7656(3) 0.2955(3) 0.0667(14) Uani 1 1 d .
H15 H 0.3542 0.7614 0.2848 0.080 Uiso 1 1 calc R
C16 C 0.2561(3) 0.7514(4) 0.2429(3) 0.0780(17) Uani 1 1 d .
H16 H 0.2540 0.7363 0.1897 0.094 Uiso 1 1 calc R
C17 C 0.2288(2) 0.7845(3) 0.3573(3) 0.0492(11) Uani 1 1 d .
H17 H 0.2037 0.7959 0.3971 0.059 Uiso 1 1 calc R
C18 C 0.1328(3) 0.7568(4) 0.2523(3) 0.0784(16) Uani 1 1 d .
H18A H 0.1159 0.8102 0.2338 0.094 Uiso 1 1 calc R
H18B H 0.1097 0.7395 0.2950 0.094 Uiso 1 1 calc R
C19 C 0.1196(3) 0.6935(4) 0.1821(4) 0.0824(17) Uani 1 1 d .
H19A H 0.1388 0.7139 0.1371 0.099 Uiso 1 1 calc R
H19B H 0.1409 0.6417 0.1989 0.099 Uiso 1 1 calc R
C20 C 0.0501(3) 0.6802(4) 0.1577(4) 0.0784(16) Uani 1 1 d .
H20A H 0.0280 0.7330 0.1502 0.094 Uiso 1 1 calc R
H20B H 0.0326 0.6516 0.2000 0.094 Uiso 1 1 calc R
C21 C 0.0344(3) 0.6312(3) 0.0822(3) 0.0741(16) Uani 1 1 d .
H21A H -0.0124 0.6366 0.0617 0.089 Uiso 1 1 calc R
H21B H 0.0588 0.6539 0.0427 0.089 Uiso 1 1 calc R
C22 C 0.0933(2) 0.5001(3) 0.0584(3) 0.0529(11) Uani 1 1 d .
H22 H 0.1200 0.5224 0.0243 0.064 Uiso 1 1 calc R
N5 N 0.09334(17) 0.4221(2) 0.0778(2) 0.0477(9) Uani 1 1 d .
C24 C 0.0208(3) 0.4901(3) 0.1375(4) 0.0705(15) Uani 1 1 d .
H24 H -0.0116 0.5022 0.1684 0.085 Uiso 1 1 calc R
N1 N 0.66711(16) 0.4602(2) 0.6802(2) 0.0445(8) Uani 1 1 d .
N2 N 0.29387(17) 0.7871(2) 0.3672(2) 0.0466(9) Uani 1 1 d .
N3 N 0.20363(19) 0.7632(3) 0.2825(2) 0.0590(10) Uani 1 1 d .
N4 N 0.05067(19) 0.5435(2) 0.0931(2) 0.0543(10) Uani 1 1 d .
C23 C 0.0477(3) 0.4161(3) 0.1277(3) 0.0647(14) Uani 1 1 d .
H23 H 0.0366 0.3677 0.1517 0.078 Uiso 1 1 calc R
O1 O 0.79043(15) 0.3805(2) 0.52506(19) 0.0549(8) Uani 1 1 d .
O2 O 0.87850(18) 0.4170(2) 0.6110(2) 0.0730(9) Uani 1 1 d U
O3 O 0.65020(18) 0.5298(3) 0.7905(2) 0.0789(11) Uani 1 1 d .
O4 O 0.45410(17) 0.7363(2) 0.4343(2) 0.0622(9) Uani 1 1 d .
O5 O 0.39324(15) 0.7381(2) 0.52973(19) 0.0583(8) Uani 1 1 d .
O1W O 0.5418(9) 0.7214(17) 0.3237(9) 0.142(9) Uani 0.60 1 d PD
O2W O 0.7046(3) 0.4963(5) 0.9476(4) 0.119(2) Uani 0.80 1 d PU
O3W O 0.6304(6) 0.8624(8) 0.3981(8) 0.146(4) Uani 0.50 1 d PU
O4W O 0.6612(8) 0.3540(13) 0.8895(11) 0.146(6) Uani 0.35 1 d PU
O5W O 0.753(2) 0.337(3) 1.030(3) 0.136(14) Uani 0.15 1 d PU
O6W O 0.775(3) 0.316(4) 0.982(4) 0.11(2) Uani 0.10 1 d PU
O7W O 0.733(3) 0.848(3) 0.534(3) 0.128(18) Uani 0.15 1 d PU
O8W O 0.4670(18) 0.731(3) 0.1708(14) 0.164(18) Uani 0.35 1 d PDU

loop_
_atom_site_aniso_label
_atom_site_aniso_U_11
_atom_site_aniso_U_22
_atom_site_aniso_U_33
_atom_site_aniso_U_23
_atom_site_aniso_U_13
_atom_site_aniso_U_12
Zn1 0.0409(3) 0.0457(3) 0.0458(3) 0.0016(2) 0.0088(2) 0.0029(2)
C1 0.0592(15) 0.055(3) 0.056(3) 0.007(2) 0.018(2) 0.007(2)
C2 0.041(2) 0.045(2) 0.048(2) 0.000(2) 0.0058(19) 0.0044(19)
C3 0.044(2) 0.061(3) 0.066(3) -0.006(2) 0.001(2) 0.001(2)
C4 0.054(3) 0.064(3) 0.061(3) -0.024(2) 0.001(2) 0.001(2)
C5 0.056(3) 0.056(3) 0.051(3) -0.013(2) 0.005(2) 0.008(2)
C6 0.048(2) 0.042(2) 0.042(2) -0.0026(18) 0.0043(19) 0.0059(19)
C7 0.043(2) 0.047(2) 0.058(3) -0.002(2) 0.004(2) 0.003(2)
C8 0.037(2) 0.041(2) 0.046(2) -0.0046(19) 0.0054(18) 0.0012(18)
C9 0.045(3) 0.081(4) 0.064(3) 0.013(3) 0.021(2) 0.021(3)
C10 0.055(3) 0.072(3) 0.056(3) 0.016(3) 0.026(2) 0.012(3)
C11 0.042(2) 0.041(2) 0.045(2) -0.0062(19) 0.0061(19) 0.0017(19)
C12 0.038(2) 0.063(3) 0.071(3) 0.009(3) 0.017(2) 0.009(2)
C13 0.045(2) 0.063(3) 0.065(3) 0.018(2) 0.020(2) 0.007(2)
C14 0.044(2) 0.045(2) 0.050(3) -0.008(2) 0.000(2) -0.002(2)
C15 0.066(3) 0.074(3) 0.063(3) -0.013(3) 0.019(3) -0.007(3)
C16 0.084(4) 0.102(5) 0.050(3) -0.022(3) 0.017(3) -0.019(3)
C17 0.054(3) 0.044(2) 0.049(3) -0.002(2) 0.007(2) -0.002(2)
C18 0.070(4) 0.087(4) 0.071(4) -0.008(3) -0.009(3) -0.014(3)
C19 0.085(4) 0.078(4) 0.077(4) -0.008(3) -0.010(3) 0.004(3)
C20 0.076(4) 0.066(4) 0.089(4) -0.009(3) 0.000(3) 0.001(3)
C21 0.086(4) 0.051(3) 0.078(4) -0.012(3) -0.013(3) 0.012(3)
C22 0.058(3) 0.050(3) 0.051(3) -0.005(2) 0.009(2) -0.003(2)
N5 0.046(2) 0.045(2) 0.053(2) -0.0042(17) 0.0086(17) -0.0006(17)
C24 0.061(3) 0.064(3) 0.091(4) -0.011(3) 0.027(3) -0.005(3)
N1 0.0389(18) 0.047(2) 0.047(2) -0.0058(16) 0.0045(16) 0.0067(16)
N2 0.047(2) 0.048(2) 0.045(2) -0.0054(17) 0.0063(16) -0.0022(17)
N3 0.059(2) 0.064(2) 0.051(2) -0.009(2) -0.0021(19) -0.013(2)
N4 0.053(2) 0.049(2) 0.056(2) -0.0102(19) -0.0074(19) 0.0062(19)
C23 0.070(3) 0.052(3) 0.079(4) -0.002(3) 0.033(3) -0.001(3)
O1 0.0488(17) 0.065(2) 0.0518(18) -0.0074(16) 0.0106(15) 0.0125(16)
O2 0.0651(11) 0.0801(13) 0.0743(13) -0.0027(9) 0.0124(9) 0.0003(9)
O3 0.067(2) 0.102(3) 0.070(2) -0.032(2) 0.0164(19) 0.015(2)
O4 0.071(2) 0.059(2) 0.059(2) 0.0107(16) 0.0157(17) 0.0097(17)
O5 0.0525(18) 0.0588(19) 0.065(2) 0.0106(16) 0.0134(16) 0.0178(16)
O1W 0.140(11) 0.198(17) 0.107(9) 0.037(8) 0.086(9) 0.058(10)
O2W 0.124(4) 0.152(5) 0.082(4) -0.005(4) 0.019(3) -0.037(4)
O3W 0.133(7) 0.147(8) 0.163(8) -0.006(7) 0.040(6) -0.022(7)
O4W 0.130(9) 0.179(10) 0.146(9) -0.013(8) 0.074(8) -0.009(8)
O5W 0.137(16) 0.136(17) 0.135(16) 0.005(10) 0.020(10) 0.009(10)
O6W 0.11(2) 0.11(2) 0.11(2) -0.001(10) 0.019(11) 0.008(10)
O7W 0.132(19) 0.13(2) 0.13(2) -0.001(10) 0.027(10) -0.001(10)
O8W 0.17(2) 0.16(2) 0.17(2) 0.007(10) 0.027(10) -0.008(10)

loop_
_atom_type_symbol
_atom_type_description
_atom_type_scat_dispersion_real
_atom_type_scat_dispersion_imag
_atom_type_scat_source
C C 0.0033 0.0016 'International Tables Vol C Tables 4.2.6.8 and 6.1.1.4'
H H 0.0000 0.0000 'International Tables Vol C Tables 4.2.6.8 and 6.1.1.4'
N N 0.0061 0.0033 'International Tables Vol C Tables 4.2.6.8 and 6.1.1.4'
O O 0.0106 0.0060 'International Tables Vol C Tables 4.2.6.8 and 6.1.1.4'
Zn Zn 0.2839 1.4301 'International Tables Vol C Tables 4.2.6.8 and 6.1.1.4'

loop_
_geom_angle_atom_site_label_1
_geom_angle_atom_site_label_2
_geom_angle_atom_site_label_3
_geom_angle
_geom_angle_site_symmetry_1
_geom_angle_site_symmetry_3
O5 Zn1 O1 104.35(13) . 3_455
O5 Zn1 N2 109.67(14) . .
O1 Zn1 N2 101.70(13) 3_455 .
O5 Zn1 N5 124.62(14) . 4
O1 Zn1 N5 108.25(14) 3_455 4
N2 Zn1 N5 105.96(15) . 4
O2 C1 O1 123.6(4) . .
O2 C1 C2 118.2(5) . .
O1 C1 C2 118.2(4) . .
C6 C2 C3 117.2(4) . .
C6 C2 C1 120.8(4) . .
C3 C2 C1 122.0(4) . .
C4 C3 C2 121.2(4) . .
C4 C3 H3 119.4 . .
C2 C3 H3 119.4 . .
C3 C4 C5 121.5(4) . .
C3 C4 H4 119.2 . .
C5 C4 H4 119.2 . .
O3 C5 N1 118.7(4) . .
O3 C5 C4 125.5(4) . .
N1 C5 C4 115.8(4) . .
C2 C6 N1 122.2(4) . .
C2 C6 H6 118.9 . .
N1 C6 H6 118.9 . .
N1 C7 C8 113.2(4) . .
N1 C7 H7A 108.9 . .
C8 C7 H7A 108.9 . .
N1 C7 H7B 108.9 . .
C8 C7 H7B 108.9 . .
H7A C7 H7B 107.8 . .
C9 C8 C13 118.2(4) . .
C9 C8 C7 122.0(4) . .
C13 C8 C7 119.7(4) . .
C8 C9 C10 120.9(4) . .
C8 C9 H9 119.6 . .
C10 C9 H9 119.6 . .
C9 C10 C11 121.4(4) . .
C9 C10 H10 119.3 . .
C11 C10 H10 119.3 . .
C12 C11 C10 118.2(4) . .
C12 C11 C14 120.9(4) . .
C10 C11 C14 120.8(4) . .
C11 C12 C13 120.5(4) . .
C11 C12 H12 119.8 . .
C13 C12 H12 119.8 . .
C12 C13 C8 120.8(4) . .
C12 C13 H13 119.6 . .
C8 C13 H13 119.6 . .
O4 C14 O5 122.0(4) . .
O4 C14 C11 120.4(4) . .
O5 C14 C11 117.6(4) . .
C16 C15 N2 109.1(5) . .
C16 C15 H15 125.4 . .
N2 C15 H15 125.4 . .
C15 C16 N3 106.9(4) . .
C15 C16 H16 126.5 . .
N3 C16 H16 126.5 . .
N2 C17 N3 111.0(4) . .
N2 C17 H17 124.5 . .
N3 C17 H17 124.5 . .
N3 C18 C19 110.9(5) . .
N3 C18 H18A 109.5 . .
C19 C18 H18A 109.5 . .
N3 C18 H18B 109.5 . .
C19 C18 H18B 109.5 . .
H18A C18 H18B 108.1 . .
C20 C19 C18 111.3(5) . .
C20 C19 H19A 109.4 . .
C18 C19 H19A 109.4 . .
C20 C19 H19B 109.4 . .
C18 C19 H19B 109.4 . .
H19A C19 H19B 108.0 . .
C19 C20 C21 113.2(5) . .
C19 C20 H20A 108.9 . .
C21 C20 H20A 108.9 . .
C19 C20 H20B 108.9 . .
C21 C20 H20B 108.9 . .
H20A C20 H20B 107.7 . .
N4 C21 C20 113.2(5) . .
N4 C21 H21A 108.9 . .
C20 C21 H21A 108.9 . .
N4 C21 H21B 108.9 . .
C20 C21 H21B 108.9 . .
H21A C21 H21B 107.8 . .
N5 C22 N4 112.1(4) . .
N5 C22 H22 124.0 . .
N4 C22 H22 124.0 . .
C22 N5 C23 104.7(4) . .
C22 N5 Zn1 127.2(3) . 4_545
C23 N5 Zn1 128.0(3) . 4_545
C23 C24 N4 106.0(4) . .
C23 C24 H24 127.0 . .
N4 C24 H24 127.0 . .
C6 N1 C5 122.1(4) . .
C6 N1 C7 120.5(4) . .
C5 N1 C7 117.5(3) . .
C17 N2 C15 106.2(4) . .
C17 N2 Zn1 126.4(3) . .
C15 N2 Zn1 126.8(3) . .
C17 N3 C16 106.8(4) . .
C17 N3 C18 124.2(4) . .
C16 N3 C18 129.0(4) . .
C22 N4 C24 106.9(4) . .
C22 N4 C21 127.7(5) . .
C24 N4 C21 125.3(5) . .
C24 C23 N5 110.3(5) . .
C24 C23 H23 124.9 . .
N5 C23 H23 124.9 . .
C1 O1 Zn1 113.5(3) . 3_545
C14 O5 Zn1 107.8(3) . .
O7W O6W O5W 87(10) 4_646 .
O6W O7W O5W 63(9) 4_656 4_656

loop_
_geom_bond_atom_site_label_1
_geom_bond_atom_site_label_2
_geom_bond_distance
_geom_bond_site_symmetry_2
Zn1 O5 1.976(3) .
Zn1 O1 1.978(3) 3_455
Zn1 N2 2.009(3) .
Zn1 N5 2.020(3) 4
C1 O2 1.247(6) .
C1 O1 1.266(6) .
C1 C2 1.484(6) .
C2 C6 1.354(6) .
C2 C3 1.411(6) .
C3 C4 1.347(7) .
C3 H3 0.9300 .
C4 C5 1.415(7) .
C4 H4 0.9300 .
C5 O3 1.238(5) .
C5 N1 1.389(6) .
C6 N1 1.358(5) .
C6 H6 0.9300 .
C7 N1 1.466(5) .
C7 C8 1.514(6) .
C7 H7A 0.9700 .
C7 H7B 0.9700 .
C8 C9 1.366(6) .
C8 C13 1.385(6) .
C9 C10 1.372(7) .
C9 H9 0.9300 .
C10 C11 1.374(6) .
C10 H10 0.9300 .
C11 C12 1.372(6) .
C11 C14 1.496(6) .
C12 C13 1.384(6) .
C12 H12 0.9300 .
C13 H13 0.9300 .
C14 O4 1.241(5) .
C14 O5 1.270(5) .
C15 C16 1.344(7) .
C15 N2 1.365(6) .
C15 H15 0.9300 .
C16 N3 1.368(6) .
C16 H16 0.9300 .
C17 N2 1.318(5) .
C17 N3 1.339(6) .
C17 H17 0.9300 .
C18 N3 1.464(6) .
C18 C19 1.565(8) .
C18 H18A 0.9700 .
C18 H18B 0.9700 .
C19 C20 1.436(8) .
C19 H19A 0.9700 .
C19 H19B 0.9700 .
C20 C21 1.501(8) .
C20 H20A 0.9700 .
C20 H20B 0.9700 .
C21 N4 1.470(6) .
C21 H21A 0.9700 .
C21 H21B 0.9700 .
C22 N5 1.311(6) .
C22 N4 1.332(6) .
C22 H22 0.9300 .
N5 C23 1.362(6) .
N5 Zn1 2.020(3) 4_545
C24 C23 1.344(7) .
C24 N4 1.358(7) .
C24 H24 0.9300 .
C23 H23 0.9300 .
O1 Zn1 1.978(3) 3_545
O5W O6W 1.05(7) .
O5W O7W 1.18(6) 4_646
O6W O7W 0.60(8) 4_646
O7W O6W 0.60(8) 4_656
O7W O5W 1.18(6) 4_656

loop_
_geom_torsion_atom_site_label_1
_geom_torsion_atom_site_label_2
_geom_torsion_atom_site_label_3
_geom_torsion_atom_site_label_4
_geom_torsion
_geom_torsion_site_symmetry_1
_geom_torsion_site_symmetry_4
O2 C1 C2 C6 -170.5(4) . .
O1 C1 C2 C6 8.7(7) . .
O2 C1 C2 C3 8.5(7) . .
O1 C1 C2 C3 -172.3(4) . .
C6 C2 C3 C4 -0.6(7) . .
C1 C2 C3 C4 -179.6(5) . .
C2 C3 C4 C5 0.0(8) . .
C3 C4 C5 O3 179.6(5) . .
C3 C4 C5 N1 0.7(7) . .
C3 C2 C6 N1 0.4(6) . .
C1 C2 C6 N1 179.4(4) . .
N1 C7 C8 C9 40.1(6) . .
N1 C7 C8 C13 -143.8(4) . .
C13 C8 C9 C10 -0.3(7) . .
C7 C8 C9 C10 175.9(5) . .
C8 C9 C10 C11 1.3(8) . .
C9 C10 C11 C12 -0.9(8) . .
C9 C10 C11 C14 179.1(5) . .
C10 C11 C12 C13 -0.6(7) . .
C14 C11 C12 C13 179.4(4) . .
C11 C12 C13 C8 1.7(8) . .
C9 C8 C13 C12 -1.3(7) . .
C7 C8 C13 C12 -177.6(4) . .
C12 C11 C14 O4 -163.3(4) . .
C10 C11 C14 O4 16.7(7) . .
C12 C11 C14 O5 17.4(6) . .
C10 C11 C14 O5 -162.6(4) . .
N2 C15 C16 N3 -0.7(7) . .
N3 C18 C19 C20 173.8(5) . .
C18 C19 C20 C21 170.4(5) . .
C19 C20 C21 N4 73.5(7) . .
N4 C22 N5 C23 0.2(5) . .
N4 C22 N5 Zn1 176.9(3) . 4_545
C2 C6 N1 C5 0.4(6) . .
C2 C6 N1 C7 179.4(4) . .
O3 C5 N1 C6 -179.9(4) . .
C4 C5 N1 C6 -0.9(7) . .
O3 C5 N1 C7 1.0(7) . .
C4 C5 N1 C7 -180.0(4) . .
C8 C7 N1 C6 -97.8(5) . .
C8 C7 N1 C5 81.3(5) . .
N3 C17 N2 C15 -0.7(5) . .
N3 C17 N2 Zn1 170.8(3) . .
C16 C15 N2 C17 0.8(6) . .
C16 C15 N2 Zn1 -170.6(4) . .
O5 Zn1 N2 C17 102.1(4) . .
O1 Zn1 N2 C17 -8.0(4) 3_455 .
N5 Zn1 N2 C17 -121.1(4) 4 .
O5 Zn1 N2 C15 -88.2(4) . .
O1 Zn1 N2 C15 161.7(4) 3_455 .
N5 Zn1 N2 C15 48.7(4) 4 .
N2 C17 N3 C16 0.3(6) . .
N2 C17 N3 C18 -178.6(5) . .
C15 C16 N3 C17 0.3(6) . .
C15 C16 N3 C18 179.0(5) . .
C19 C18 N3 C17 -152.6(5) . .
C19 C18 N3 C16 28.8(8) . .
N5 C22 N4 C24 -0.4(6) . .
N5 C22 N4 C21 -176.3(4) . .
C23 C24 N4 C22 0.5(6) . .
C23 C24 N4 C21 176.5(5) . .
C20 C21 N4 C22 -119.0(6) . .
C20 C21 N4 C24 65.8(7) . .
N4 C24 C23 N5 -0.4(6) . .
C22 N5 C23 C24 0.1(6) . .
Zn1 N5 C23 C24 -176.6(4) 4_545 .
O2 C1 O1 Zn1 4.3(6) . 3_545
C2 C1 O1 Zn1 -174.8(3) . 3_545
O4 C14 O5 Zn1 -3.1(5) . .
C11 C14 O5 Zn1 176.2(3) . .
O1 Zn1 O5 C14 -172.1(3) 3_455 .
N2 Zn1 O5 C14 79.6(3) . .
N5 Zn1 O5 C14 -47.4(3) 4 .
